data_7211365
loop_
_publ_author_name
'Geer, Michael F.'
'Mazzuca, James'
'Smith, Mark D.'
'Shimizu, Linda S.'

_publ_section_title
;
 Short, strong halogen bonding in co-crystals of pyridyl bis-urea
 macrocycles and iodoperfluorocarbons
;
_journal_issue 46
_journal_name_full CrystEngComm
_journal_page_first 9923
_journal_paper_doi 10.1039/c3ce41413b
_journal_volume 15
_journal_year 2013
_chemical_formula_moiety 'C28 H40 N8 O2, C2 F4 I2'
_chemical_formula_sum 'C30 H40 F4 I2 N8 O2'
_chemical_formula_weight 874.50
_chemical_name_systematic
;
 ? 
;
_space_group_crystal_system triclinic
_space_group_IT_number 2
_space_group_name_Hall '-P 1'
_space_group_name_H-M_alt 'P -1'
_symmetry_space_group_name_Hall '-P 1'
_symmetry_space_group_name_H-M 'P -1'
_atom_sites_solution_hydrogens geom
_atom_sites_solution_primary direct
_atom_sites_solution_secondary difmap
_audit_creation_date 2012-11-30
_audit_creation_method
;
  Olex2 1.1
  (compiled Nov  1 2011 20:42:30, GUI svn.r3906)
;
_cell_angle_alpha 77.105(4)
_cell_angle_beta 84.963(4)
_cell_angle_gamma 63.533(4)
_cell_formula_units_Z 1
_cell_length_a 9.372(2)
_cell_length_b 9.757(2)
_cell_length_c 10.799(3)
_cell_measurement_reflns_used 4619
_cell_measurement_temperature 100(2)
_cell_measurement_theta_max 26.404
_cell_measurement_theta_min 2.428
_cell_volume 861.6(4)
_computing_cell_refinement 'SAINT-Plus Version 6.45 (Bruker, 2001)'
_computing_data_collection 'SMART Version 5.625 (Bruker, 2001)'
_computing_data_reduction 'SAINT-Plus Version 6.45 (Bruker, 2001)'
_computing_molecular_graphics
;
O. V. Dolomanov, L. J. Bourhis, R. J. Gildea, J. A. K. Howard and H. Puschmann,
OLEX2: a complete structure solution, refinement and analysis program.
J. Appl. Cryst. (2009). 42, 339-341.
;
_computing_publication_material
;
O. V. Dolomanov, L. J. Bourhis, R. J. Gildea, J. A. K. Howard and H. Puschmann,
OLEX2: a complete structure solution, refinement and analysis program.
J. Appl. Cryst. (2009). 42, 339-341.
;
_computing_structure_refinement
;
SHELXL, G.M. Sheldrick, Acta Cryst.
2008). A64, 112-122
;
_computing_structure_solution
;
SHELXS, G.M. Sheldrick, Acta Cryst.
(2008). A64, 112-122
;
_diffrn_ambient_temperature 100(2)
_diffrn_measured_fraction_theta_full 0.991
_diffrn_measured_fraction_theta_max 0.991
_diffrn_measurement_device_type 'Bruker SMART APEX CCD diffractometer'
_diffrn_measurement_method 'omega and phi scans'
_diffrn_radiation_monochromator graphite
_diffrn_radiation_type MoK\a
_diffrn_radiation_wavelength 0.71073
_diffrn_reflns_av_R_equivalents 0.0407
_diffrn_reflns_av_unetI/netI 0.0407
_diffrn_reflns_limit_h_max 11
_diffrn_reflns_limit_h_min -11
_diffrn_reflns_limit_k_max 12
_diffrn_reflns_limit_k_min -12
_diffrn_reflns_limit_l_max 13
_diffrn_reflns_limit_l_min -13
_diffrn_reflns_number 11871
_diffrn_reflns_theta_full 26.66
_diffrn_reflns_theta_max 26.66
_diffrn_reflns_theta_min 1.93
_diffrn_source 'sealed tube'
_diffrn_source_current 37.0
_diffrn_source_power 1.776
_diffrn_source_target Mo
_diffrn_source_voltage 48.0
_exptl_absorpt_coefficient_mu 1.887
_exptl_absorpt_correction_T_max 1
_exptl_absorpt_correction_T_min 0.746838
_exptl_absorpt_correction_type multi-scan
_exptl_absorpt_process_details
;
SADABS v.2.10 (Bruker,2003) was used for absorption correction.
R(int) was 0.0630 before and 0.0377 after correction.
The Ratio of minimum to maximum transmission is 0.7468.
The \l/2 correction factor is 0.0015.
;
_exptl_crystal_colour colorless
_exptl_crystal_density_diffrn 1.685
_exptl_crystal_density_method 'not measured'
_exptl_crystal_description plate
_exptl_crystal_F_000 434
_exptl_crystal_size_max 0.24
_exptl_crystal_size_mid 0.2
_exptl_crystal_size_min 0.15
_refine_diff_density_max 1.849
_refine_diff_density_min -0.425
_refine_diff_density_rms 0.124
_refine_ls_extinction_method none
_refine_ls_goodness_of_fit_ref 1.044
_refine_ls_hydrogen_treatment constr
_refine_ls_matrix_type full
_refine_ls_number_parameters 211
_refine_ls_number_reflns 3607
_refine_ls_number_restraints 0
_refine_ls_restrained_S_all 1.044
_refine_ls_R_factor_all 0.0375
_refine_ls_R_factor_gt 0.0335
_refine_ls_shift/su_max 0.001
_refine_ls_shift/su_mean 0.000
_refine_ls_structure_factor_coef Fsqd
_refine_ls_weighting_details 'calc w=1/[\s^2^(Fo^2^)+(0.0495P)^2^+0.0000P] where P=(Fo^2^+2Fc^2^)/3'
_refine_ls_weighting_scheme calc
_refine_ls_wR_factor_gt 0.0793
_refine_ls_wR_factor_ref 0.0814
_reflns_number_gt 3302
_reflns_number_total 3607
_reflns_threshold_expression >2sigma(I)
_cod_data_source_file c3ce41413b.txt
_cod_data_source_block mgiv023s
_cod_original_cell_volume 861.7(3)
_cod_database_code 7211365

loop_
_space_group_symop_id
_space_group_symop_operation_xyz
1 'x, y, z'
2 '-x, -y, -z'

loop_
_atom_site_label
_atom_site_type_symbol
_atom_site_fract_x
_atom_site_fract_y
_atom_site_fract_z
_atom_site_U_iso_or_equiv
_atom_site_adp_type
_atom_site_occupancy
_atom_site_symmetry_multiplicity
_atom_site_calc_flag
_atom_site_refinement_flags
O1 O 0.2982(3) 0.3114(3) 0.5406(2) 0.0294(6) Uani 1 1 d .
N1 N 0.2051(3) 0.5570(3) 0.4160(3) 0.0243(6) Uani 1 1 d .
N2 N 0.4257(3) 0.3534(3) 0.3566(3) 0.0227(6) Uani 1 1 d .
N3 N 0.2950(3) 0.5957(3) 0.1996(3) 0.0236(6) Uani 1 1 d .
N4 N 0.2581(3) 0.7255(3) 0.5688(3) 0.0243(6) Uani 1 1 d .
C1 C 0.3113(4) 0.4030(4) 0.4442(3) 0.0232(7) Uani 1 1 d .
C2 C 0.4408(4) 0.4577(4) 0.2392(3) 0.0266(7) Uani 1 1 d .
H2A H 0.5237 0.4897 0.2529 0.032 Uiso 1 1 calc R
H2B H 0.4771 0.3985 0.1700 0.032 Uiso 1 1 calc R
C3 C 0.2327(4) 0.6643(4) 0.3088(3) 0.0281(7) Uani 1 1 d .
H3A H 0.1309 0.7588 0.2848 0.034 Uiso 1 1 calc R
H3B H 0.3084 0.6976 0.3359 0.034 Uiso 1 1 calc R
C4 C 0.0835(4) 0.6254(4) 0.5067(3) 0.0290(8) Uani 1 1 d .
H4A H 0.0760 0.5397 0.5718 0.035 Uiso 1 1 calc R
H4B H -0.0206 0.6858 0.4615 0.035 Uiso 1 1 calc R
C5 C 0.1127(4) 0.7318(4) 0.5732(3) 0.0243(7) Uani 1 1 d .
C6 C -0.0120(4) 0.8289(4) 0.6400(3) 0.0274(7) Uani 1 1 d .
H6 H -0.1153 0.8333 0.6393 0.033 Uiso 1 1 calc R
C7 C 0.0188(4) 0.9179(4) 0.7067(4) 0.0318(8) Uani 1 1 d .
H7 H -0.0626 0.9825 0.7552 0.038 Uiso 1 1 calc R
C8 C 0.1701(5) 0.9124(4) 0.7023(3) 0.0296(8) Uani 1 1 d .
H8 H 0.1933 0.9737 0.7471 0.036 Uiso 1 1 calc R
C9 C 0.2855(4) 0.8164(4) 0.6319(3) 0.0238(7) Uani 1 1 d .
C10 C 0.4510(4) 0.8069(4) 0.6210(3) 0.0276(7) Uani 1 1 d .
H10A H 0.4638 0.8619 0.5349 0.033 Uiso 1 1 calc R
H10B H 0.4643 0.8612 0.6832 0.033 Uiso 1 1 calc R
C11 C 0.1838(4) 0.5808(4) 0.1166(3) 0.0266(7) Uani 1 1 d .
C12 C 0.1489(5) 0.4388(5) 0.1684(3) 0.0327(8) Uani 1 1 d .
H12A H 0.2493 0.3430 0.1813 0.049 Uiso 1 1 calc R
H12B H 0.0814 0.4329 0.1073 0.049 Uiso 1 1 calc R
H12C H 0.0935 0.4502 0.2495 0.049 Uiso 1 1 calc R
C13 C 0.2613(4) 0.5672(5) -0.0137(3) 0.0318(8) Uani 1 1 d .
H13A H 0.2829 0.6579 -0.0473 0.048 Uiso 1 1 calc R
H13B H 0.1890 0.5638 -0.0719 0.048 Uiso 1 1 calc R
H13C H 0.3615 0.4712 -0.0052 0.048 Uiso 1 1 calc R
C14 C 0.0278(5) 0.7300(5) 0.0989(4) 0.0438(10) Uani 1 1 d .
H14A H -0.0292 0.7368 0.1795 0.066 Uiso 1 1 calc R
H14B H -0.0383 0.7283 0.0343 0.066 Uiso 1 1 calc R
H14C H 0.0505 0.8210 0.0714 0.066 Uiso 1 1 calc R
I1 I 0.43167(2) 0.17543(2) 0.778545(18) 0.02336(9) Uani 1 1 d .
F1 F 0.6933(3) -0.0323(3) 0.9526(2) 0.0535(7) Uani 1 1 d .
F2 F 0.5198(4) 0.1563(3) 1.0355(2) 0.0524(7) Uani 1 1 d .
C15 C 0.5357(4) 0.0537(4) 0.9642(3) 0.0254(7) Uani 1 1 d .

loop_
_atom_site_aniso_label
_atom_site_aniso_U_11
_atom_site_aniso_U_22
_atom_site_aniso_U_33
_atom_site_aniso_U_23
_atom_site_aniso_U_13
_atom_site_aniso_U_12
O1 0.0341(14) 0.0399(15) 0.0189(12) 0.0018(11) -0.0024(10) -0.0235(12)
N1 0.0301(15) 0.0274(15) 0.0214(14) -0.0070(12) 0.0030(11) -0.0174(12)
N2 0.0222(14) 0.0253(14) 0.0213(14) -0.0037(11) 0.0003(11) -0.0114(12)
N3 0.0268(15) 0.0273(15) 0.0196(14) -0.0022(12) 0.0007(11) -0.0157(12)
N4 0.0249(14) 0.0234(14) 0.0255(15) -0.0075(12) -0.0006(11) -0.0102(12)
C1 0.0251(17) 0.0311(18) 0.0199(16) -0.0019(14) -0.0039(13) -0.0189(14)
C2 0.0271(18) 0.0348(19) 0.0171(16) -0.0012(14) 0.0013(13) -0.0149(15)
C3 0.0368(19) 0.0243(17) 0.0283(18) -0.0064(14) -0.0005(15) -0.0171(15)
C4 0.0271(18) 0.039(2) 0.0293(19) -0.0147(16) 0.0057(14) -0.0186(16)
C5 0.0234(17) 0.0260(17) 0.0228(17) -0.0039(13) -0.0007(13) -0.0106(14)
C6 0.0261(18) 0.0220(17) 0.0318(19) -0.0029(14) 0.0040(14) -0.0104(14)
C7 0.036(2) 0.0225(18) 0.034(2) -0.0084(15) 0.0120(16) -0.0102(16)
C8 0.044(2) 0.0218(17) 0.0256(18) -0.0081(14) 0.0009(15) -0.0149(16)
C9 0.0277(17) 0.0215(16) 0.0203(16) -0.0013(13) -0.0037(13) -0.0099(14)
C10 0.0324(19) 0.0237(17) 0.0302(19) -0.0063(14) -0.0021(15) -0.0148(15)
C11 0.0245(17) 0.0337(19) 0.0218(17) -0.0034(14) -0.0019(13) -0.0138(15)
C12 0.040(2) 0.051(2) 0.0208(17) -0.0061(16) 0.0006(15) -0.0318(19)
C13 0.0308(19) 0.041(2) 0.0216(17) -0.0035(15) 0.0006(14) -0.0149(17)
C14 0.030(2) 0.049(3) 0.042(2) -0.012(2) -0.0071(18) -0.0065(18)
I1 0.02874(14) 0.02334(13) 0.01988(13) -0.00066(9) -0.00168(9) -0.01447(10)
F1 0.0251(12) 0.0742(18) 0.0410(14) 0.0190(13) -0.0035(10) -0.0176(12)
F2 0.103(2) 0.0369(13) 0.0332(13) 0.0027(10) -0.0211(13) -0.0452(14)
C15 0.0280(18) 0.0263(18) 0.0239(17) -0.0035(14) -0.0023(14) -0.0138(15)

loop_
_atom_type_symbol
_atom_type_description
_atom_type_scat_dispersion_real
_atom_type_scat_dispersion_imag
_atom_type_scat_source
C C 0.0033 0.0016 'International Tables Vol C Tables 4.2.6.8 and 6.1.1.4'
H H 0.0000 0.0000 'International Tables Vol C Tables 4.2.6.8 and 6.1.1.4'
N N 0.0061 0.0033 'International Tables Vol C Tables 4.2.6.8 and 6.1.1.4'
O O 0.0106 0.0060 'International Tables Vol C Tables 4.2.6.8 and 6.1.1.4'
F F 0.0171 0.0103 'International Tables Vol C Tables 4.2.6.8 and 6.1.1.4'
I I -0.4742 1.8119 'International Tables Vol C Tables 4.2.6.8 and 6.1.1.4'

loop_
_geom_angle_atom_site_label_1
_geom_angle_atom_site_label_2
_geom_angle_atom_site_label_3
_geom_angle
_geom_angle_site_symmetry_1
_geom_angle_site_symmetry_3
C1 O1 I1 138.2(2) . .
C1 N1 C3 120.4(3) . .
C1 N1 C4 120.5(3) . .
C4 N1 C3 117.6(3) . .
C1 N2 C2 123.4(3) . .
C1 N2 C10 120.5(3) . 2_666
C10 N2 C2 115.9(3) 2_666 .
C2 N3 C11 116.5(3) . .
C3 N3 C2 107.1(3) . .
C3 N3 C11 119.1(3) . .
C5 N4 C9 118.4(3) . .
O1 C1 N1 122.0(3) . .
O1 C1 N2 122.1(3) . .
N2 C1 N1 115.8(3) . .
N2 C2 H2A 108.8 . .
N2 C2 H2B 108.8 . .
N3 C2 N2 113.6(3) . .
N3 C2 H2A 108.8 . .
N3 C2 H2B 108.8 . .
H2A C2 H2B 107.7 . .
N1 C3 H3A 109.0 . .
N1 C3 H3B 109.0 . .
N3 C3 N1 113.0(3) . .
N3 C3 H3A 109.0 . .
N3 C3 H3B 109.0 . .
H3A C3 H3B 107.8 . .
N1 C4 H4A 108.6 . .
N1 C4 H4B 108.6 . .
N1 C4 C5 114.8(3) . .
H4A C4 H4B 107.5 . .
C5 C4 H4A 108.6 . .
C5 C4 H4B 108.6 . .
N4 C5 C4 118.5(3) . .
N4 C5 C6 122.7(3) . .
C6 C5 C4 118.8(3) . .
C5 C6 H6 120.9 . .
C7 C6 C5 118.3(3) . .
C7 C6 H6 120.9 . .
C6 C7 H7 120.3 . .
C6 C7 C8 119.4(3) . .
C8 C7 H7 120.3 . .
C7 C8 H8 120.7 . .
C9 C8 C7 118.7(3) . .
C9 C8 H8 120.7 . .
N4 C9 C8 122.5(3) . .
N4 C9 C10 116.0(3) . .
C8 C9 C10 121.5(3) . .
N2 C10 C9 112.4(3) 2_666 .
N2 C10 H10A 109.1 2_666 .
N2 C10 H10B 109.1 2_666 .
C9 C10 H10A 109.1 . .
C9 C10 H10B 109.1 . .
H10A C10 H10B 107.8 . .
N3 C11 C12 114.0(3) . .
N3 C11 C13 107.2(3) . .
N3 C11 C14 109.1(3) . .
C13 C11 C12 109.2(3) . .
C14 C11 C12 109.5(3) . .
C14 C11 C13 107.7(3) . .
C11 C12 H12A 109.5 . .
C11 C12 H12B 109.5 . .
C11 C12 H12C 109.5 . .
H12A C12 H12B 109.5 . .
H12A C12 H12C 109.5 . .
H12B C12 H12C 109.5 . .
C11 C13 H13A 109.5 . .
C11 C13 H13B 109.5 . .
C11 C13 H13C 109.5 . .
H13A C13 H13B 109.5 . .
H13A C13 H13C 109.5 . .
H13B C13 H13C 109.5 . .
C11 C14 H14A 109.5 . .
C11 C14 H14B 109.5 . .
C11 C14 H14C 109.5 . .
H14A C14 H14B 109.5 . .
H14A C14 H14C 109.5 . .
H14B C14 H14C 109.5 . .
C15 I1 O1 175.94(10) . .
F1 C15 I1 109.1(2) . .
F1 C15 C15 108.5(3) . 2_657
F2 C15 I1 110.4(2) . .
F2 C15 F1 106.4(3) . .
F2 C15 C15 108.4(4) . 2_657
C15 C15 I1 113.7(3) 2_657 .

loop_
_geom_bond_atom_site_label_1
_geom_bond_atom_site_label_2
_geom_bond_distance
_geom_bond_site_symmetry_2
O1 C1 1.248(4) .
O1 I1 2.737(2) .
N1 C1 1.363(4) .
N1 C3 1.467(4) .
N1 C4 1.456(4) .
N2 C1 1.357(4) .
N2 C2 1.479(4) .
N2 C10 1.453(4) 2_666
N3 C2 1.438(4) .
N3 C3 1.436(4) .
N3 C11 1.505(4) .
N4 C5 1.333(4) .
N4 C9 1.349(4) .
C2 H2A 0.9900 .
C2 H2B 0.9900 .
C3 H3A 0.9900 .
C3 H3B 0.9900 .
C4 H4A 0.9900 .
C4 H4B 0.9900 .
C4 C5 1.513(5) .
C5 C6 1.398(5) .
C6 H6 0.9500 .
C6 C7 1.377(5) .
C7 H7 0.9500 .
C7 C8 1.393(5) .
C8 H8 0.9500 .
C8 C9 1.377(5) .
C9 C10 1.508(5) .
C10 N2 1.453(4) 2_666
C10 H10A 0.9900 .
C10 H10B 0.9900 .
C11 C12 1.538(5) .
C11 C13 1.531(5) .
C11 C14 1.524(5) .
C12 H12A 0.9800 .
C12 H12B 0.9800 .
C12 H12C 0.9800 .
C13 H13A 0.9800 .
C13 H13B 0.9800 .
C13 H13C 0.9800 .
C14 H14A 0.9800 .
C14 H14B 0.9800 .
C14 H14C 0.9800 .
I1 C15 2.151(3) .
F1 C15 1.346(4) .
F2 C15 1.345(4) .
C15 C15 1.522(7) 2_657

loop_
_geom_torsion_atom_site_label_1
_geom_torsion_atom_site_label_2
_geom_torsion_atom_site_label_3
_geom_torsion_atom_site_label_4
_geom_torsion
_geom_torsion_site_symmetry_1
_geom_torsion_site_symmetry_4
N1 C4 C5 N4 -15.8(5) . .
N1 C4 C5 C6 166.1(3) . .
N4 C5 C6 C7 -2.0(5) . .
N4 C9 C10 N2 -47.9(4) . 2_666
C1 N1 C3 N3 40.1(4) . .
C1 N1 C4 C5 106.3(4) . .
C1 N2 C2 N3 -23.3(4) . .
C2 N2 C1 O1 177.7(3) . .
C2 N2 C1 N1 2.0(4) . .
C2 N3 C3 N1 -57.6(4) . .
C2 N3 C11 C12 49.9(4) . .
C2 N3 C11 C13 -71.1(4) . .
C2 N3 C11 C14 172.6(3) . .
C3 N1 C1 O1 174.1(3) . .
C3 N1 C1 N2 -10.2(4) . .
C3 N1 C4 C5 -60.0(4) . .
C3 N3 C2 N2 49.3(4) . .
C3 N3 C11 C12 -80.9(4) . .
C3 N3 C11 C13 158.1(3) . .
C3 N3 C11 C14 41.7(4) . .
C4 N1 C1 O1 8.2(5) . .
C4 N1 C1 N2 -176.1(3) . .
C4 N1 C3 N3 -153.6(3) . .
C4 C5 C6 C7 176.0(3) . .
C5 N4 C9 C8 1.3(5) . .
C5 N4 C9 C10 -178.7(3) . .
C5 C6 C7 C8 2.0(5) . .
C6 C7 C8 C9 -0.6(5) . .
C7 C8 C9 N4 -1.2(5) . .
C7 C8 C9 C10 178.8(3) . .
C8 C9 C10 N2 132.1(3) . 2_666
C9 N4 C5 C4 -177.7(3) . .
C9 N4 C5 C6 0.3(5) . .
C10 N2 C1 O1 -6.8(5) 2_666 .
C10 N2 C1 N1 177.6(3) 2_666 .
C10 N2 C2 N3 160.9(3) 2_666 .
C11 N3 C2 N2 -87.0(3) . .
C11 N3 C3 N1 77.2(4) . .
I1 O1 C1 N1 -101.7(4) . .
I1 O1 C1 N2 82.9(4) . .
